data_2108430
loop_
_publ_author_name
'Gagor, Anna'

_publ_section_title
;
 Phase transitions in ferroelectric 4-aminopyridinium
 tetrachloroantimonate(III) -- revisited
;
_journal_coeditor_code DK5062SUP1
_journal_coeditor_notes ' ?'
_journal_date_accepted 2018-03-02
_journal_date_recd_electronic 2017-10-18
_journal_issue 2
_journal_name_full 'Acta Crystallographica Section B'
_journal_page_first 217
_journal_page_last 225
_journal_paper_category FA
_journal_paper_doi 10.1107/S2052520618003669
_journal_techeditor_code B180366
_journal_techeditor_notes
;
;
_journal_volume 74
_journal_year 2018
_chemical_formula_sum 'C5 H7 Cl4 N2 Sb'
_chemical_formula_weight 358.69
_space_group_IT_number 15
_space_group_name_Hall '-C 2yc'
_space_group_name_H-M_alt 'C 1 2/c 1'
_space_group_ssg_name C2/c(0\b0)s0
_symmetry_cell_setting monoclinic
_audit_creation_method 'CrysAlisPro 1.171.38.43 (Rigaku OD, 2015)'
_cell_angle_alpha 90
_cell_angle_beta 123.735
_cell_angle_gamma 90
_cell_formula_units_Z 4
_cell_length_a 13.3923
_cell_length_b 12.815
_cell_length_c 7.8256
_cell_measurement_reflns_used 9808
_cell_measurement_temperature 290.00(11)
_cell_measurement_theta_max 29.1240
_cell_measurement_theta_min 3.2460
_cell_modulation_dimension 1
_cell_volume 1116.899
_computing_cell_refinement 'CrysAlisPro 1.171.38.43 (Rigaku OD, 2015)'
_computing_data_collection 'CrysAlisPro 1.171.38.43 (Rigaku OD, 2015)'
_computing_data_reduction 'CrysAlisPro 1.171.38.43 (Rigaku OD, 2015)'
_diffrn_ambient_environment air
_diffrn_ambient_temperature 290.00(11)
_diffrn_detector 'CCD plate'
_diffrn_detector_area_resol_mean 10.6249
_diffrn_detector_type Atlas
_diffrn_measured_fraction_theta_full 0.98
_diffrn_measured_fraction_theta_max 0.91
_diffrn_measurement_device 'four-circle diffractometer'
_diffrn_measurement_device_type 'Xcalibur, Atlas'
_diffrn_radiation_monochromator graphite
_diffrn_radiation_probe x-ray
_diffrn_radiation_type 'Mo K\a'
_diffrn_radiation_wavelength 0.71073
_diffrn_reflns_av_R_equivalents 0.0183
_diffrn_reflns_av_unetI/netI 0.0134
_diffrn_reflns_limit_h_max 18
_diffrn_reflns_limit_h_min -17
_diffrn_reflns_limit_index_m_1_max 1
_diffrn_reflns_limit_index_m_1_min -1
_diffrn_reflns_limit_k_max 18
_diffrn_reflns_limit_k_min -18
_diffrn_reflns_limit_l_max 10
_diffrn_reflns_limit_l_min -10
_diffrn_reflns_number 21939
_diffrn_reflns_theta_full 27.9
_diffrn_reflns_theta_max 29.43
_diffrn_reflns_theta_min 2.42
_diffrn_source 'fine-focus sealed X-ray tube'
_diffrn_source_type 'Enhance (Mo) X-ray Source'
_exptl_absorpt_coefficient_mu 3.378
_exptl_absorpt_correction_T_max 1.00000
_exptl_absorpt_correction_T_min 0.83997
_exptl_absorpt_correction_type multi-scan
_exptl_absorpt_process_details
;
CrysAlisPro 1.171.38.43 (Rigaku Oxford Diffraction, 2015)
Empirical absorption correction using spherical harmonics,
 implemented in SCALE3 ABSPACK scaling algorithm.
;
_exptl_crystal_density_diffrn 2.0911
_exptl_crystal_description prism
_exptl_crystal_F_000 680
_exptl_crystal_size_max 0.233
_exptl_crystal_size_mid 0.162
_exptl_crystal_size_min 0.101
_refine_diff_density_max 0.52
_refine_diff_density_min -0.71
_refine_ls_extinction_method none
_refine_ls_goodness_of_fit_gt 1.82
_refine_ls_goodness_of_fit_ref 1.82
_refine_ls_hydrogen_treatment constr
_refine_ls_number_constraints 28
_refine_ls_number_parameters 133
_refine_ls_number_reflns 2539
_refine_ls_number_restraints 0
_refine_ls_R_factor_all 0.0274
_refine_ls_R_factor_gt 0.0274
_refine_ls_shift/su_max 0.0491
_refine_ls_shift/su_mean 0.0087
_refine_ls_structure_factor_coef Fsqd
_refine_ls_weighting_details w=1/(\s^2^(I)+0.0016I^2^)
_refine_ls_weighting_scheme sigma
_refine_ls_wR_factor_gt 0.0945
_refine_ls_wR_factor_ref 0.0945
_reflns_number_gt 2539
_reflns_number_total 4209
_reflns_threshold_expression I>3\s(I)
_cod_data_source_file II.cif
_cod_data_source_block II
_cod_depositor_comments
;
The following automatic conversions were performed:

data item '_diffrn_radiation_probe' value 'X-ray' was changed to
'x-ray' in accordance with the built-in table derived from the CIF
Core dictionary named 'cif_core.dic' version 2.4.5 last updated on
2014-11-21.

Automatic conversion script
Id: cif_fix_values 6909 2019-04-08 15:41:33Z antanas 
;
_cod_original_formula_sum 'C5 H7 Cl4 N2 Sb1'
_cod_database_code 2108430
_oxdiff_exptl_absorpt_empirical_full_min 0.894
_oxdiff_exptl_absorpt_empirical_full_max 1.154
_oxdiff_exptl_absorpt_empirical_details
;
Empirical correction (ABSPACK) includes:
- Absorption correction using spherical harmonics
- Frame scaling
;

loop_
_space_group_symop_id
_space_group_symop_operation_xyz
1 x,y,z
2 -x,y,-z+0.5
3 x+0.5,y+0.5,z
4 -x+0.5,y+0.5,-z+0.5
5 -x,-y,-z
6 x,-y,z+0.5
7 -x+0.5,-y+0.5,-z
8 x+0.5,-y+0.5,z+0.5

loop_
_space_group_symop_ssg_id
_space_group_symop_ssg_operation_algebraic
1 x1,x2,x3,x4
2 -x1,x2,-x3+1/2,x4+1/2
3 -x1,-x2,-x3,-x4
4 x1,-x2,x3+1/2,-x4+1/2
5 x1+1/2,x2+1/2,x3,x4
6 -x1+1/2,x2+1/2,-x3+1/2,x4+1/2
7 -x1+1/2,-x2+1/2,-x3,-x4
8 x1+1/2,-x2+1/2,x3+1/2,-x4+1/2

loop_
_atom_site_label
_atom_site_type_symbol
_atom_site_fract_x
_atom_site_fract_y
_atom_site_fract_z
_atom_site_adp_type
_atom_site_U_iso_or_equiv
_atom_site_site_symmetry_multiplicity
_atom_site_occupancy
_atom_site_calc_flag
_atom_site_refinement_flags
_atom_site_disorder_assembly
_atom_site_disorder_group
Sb1 Sb 0.5 0.573560(18) 0.75 Uani 0.03484(16) 4 1 d . . .
Cl2 Cl 0.37993(7) 0.70182(7) 0.49724(13) Uani 0.0598(4) 8 1 d . . .
Cl3 Cl 0.65132(7) 0.58010(6) 0.63310(14) Uani 0.0515(4) 8 1 d . . .
Naa N 0.1529(8) 0.6567(7) 0.0376(13) Uani 0.075(3) 8 0.5 d . . .
C3aa C -0.0255(10) 0.6792(10) -0.2875(17) Uani 0.053(4) 8 0.5 d . . .
C2aa C -0.1162(12) 0.6301(14) -0.455(2) Uani 0.083(5) 8 0.4964 d . . .
N1aa N -0.1272(13) 0.5277(13) -0.477(2) Uani 0.101(4) 8 0.5 d . . .
C6aa C -0.0440(15) 0.4658(11) -0.327(3) Uani 0.083(5) 8 0.5 d . . .
C5aa C 0.0521(13) 0.5063(9) -0.151(2) Uani 0.067(4) 8 0.5 d . . .
C4aa C 0.0613(10) 0.6123(7) -0.1310(17) Uani 0.052(3) 8 0.5 d . . .
H1naa H 0.201224 0.618743 0.144936 Uiso 0.0896 8 0.5 d . . .
H2naa H 0.164406 0.723652 0.040527 Uiso 0.0896 8 0.5 d . . .
H1c3aa H -0.020035 0.753805 -0.275539 Uiso 0.0641 8 0.5 d . . .
H1c2aa H -0.177153 0.672471 -0.564569 Uiso 0.0996 8 0.5 d . . .
H1c6aa H -0.052276 0.391434 -0.344508 Uiso 0.1 8 0.5 d . . .
H1c5aa H 0.111394 0.461602 -0.043598 Uiso 0.0806 8 0.5 d . . .
H1n1aa H -0.187995 0.500705 -0.589147 Uiso 0.1208 8 0.5 d . . .

loop_
_atom_site_aniso_label
_atom_site_aniso_type_symbol
_atom_site_aniso_U_11
_atom_site_aniso_U_22
_atom_site_aniso_U_33
_atom_site_aniso_U_12
_atom_site_aniso_U_13
_atom_site_aniso_U_23
Sb1 Sb 0.03412(19) 0.0376(2) 0.03173(19) 0 0.01759(14) 0
Cl2 Cl 0.0560(5) 0.0570(5) 0.0613(5) 0.0162(3) 0.0294(4) 0.0223(4)
Cl3 Cl 0.0419(4) 0.0597(5) 0.0528(5) -0.0001(3) 0.0262(4) -0.0026(3)
Naa N 0.061(3) 0.092(4) 0.065(3) -0.005(3) 0.031(3) -0.016(3)
C3aa C 0.056(4) 0.063(4) 0.049(4) 0.000(2) 0.034(3) 0.002(2)
C2aa C 0.077(5) 0.120(6) 0.072(5) 0.000(5) 0.053(5) -0.014(5)
N1aa N 0.057(4) 0.194(8) 0.065(4) -0.051(4) 0.043(3) -0.063(4)
C6aa C 0.108(6) 0.085(5) 0.102(5) -0.029(5) 0.086(5) -0.025(5)
C5aa C 0.089(4) 0.046(3) 0.084(4) 0.000(3) 0.059(4) -0.008(3)
C4aa C 0.054(3) 0.059(3) 0.058(3) -0.002(3) 0.041(3) -0.006(3)

loop_
_atom_site_displace_Fourier_atom_site_label
_atom_site_displace_Fourier_axis
_atom_site_displace_Fourier_wave_vector_seq_id
_atom_site_displace_Fourier_param_cos
_atom_site_displace_Fourier_param_sin
Sb1 x 1 0.00266(2) 0.01535(3)
Sb1 y 1 0 0
Sb1 z 1 0.00010(3) 0.02229(5)
Cl2 x 1 -0.00205(8) 0.02215(9)
Cl2 y 1 -0.00081(6) 0.00825(6)
Cl2 z 1 -0.01454(13) 0.03541(15)
Cl3 x 1 0.00193(6) 0.01413(8)
Cl3 y 1 -0.00741(6) 0.00486(6)
Cl3 z 1 0.00009(10) 0.01498(12)
Naa x 1 -0.0036(11) 0.0161(14)
Naa y 1 -0.0104(10) -0.0045(14)
Naa z 1 -0.0008(13) 0.0215(17)
C3aa x 1 -0.0028(16) 0.017(2)
C3aa y 1 0.0014(15) 0.000(2)
C3aa z 1 -0.0010(17) 0.021(2)
C2aa x 1 -0.003(2) 0.017(2)
C2aa y 1 0.0077(18) 0.002(3)
C2aa z 1 -0.003(2) 0.019(3)
N1aa x 1 -0.003(2) 0.018(3)
N1aa y 1 0.009(2) -0.001(2)
N1aa z 1 -0.008(3) 0.020(3)
C6aa x 1 -0.004(2) 0.020(2)
C6aa y 1 0.0025(17) -0.0014(18)
C6aa z 1 -0.010(3) 0.024(3)
C5aa x 1 -0.0045(17) 0.0181(19)
C5aa y 1 -0.0041(13) 0.0003(15)
C5aa z 1 -0.008(2) 0.021(2)
C4aa x 1 -0.0036(13) 0.0163(16)
C4aa y 1 -0.0046(11) -0.0014(15)
C4aa z 1 -0.0030(13) 0.0197(17)
H1naa x 1 -0.0043(11) 0.0157(13)
H1naa y 1 -0.0147(10) -0.0039(14)
H1naa z 1 -0.0020(15) 0.0205(19)
H2naa x 1 -0.0034(12) 0.0175(15)
H2naa y 1 -0.0094(11) -0.0071(14)
H2naa z 1 0.0006(16) 0.026(2)
H1c3aa x 1 -0.0033(18) 0.019(2)
H1c3aa y 1 0.0010(15) 0.0002(19)
H1c3aa z 1 0.000(2) 0.026(2)
H1c2aa x 1 -0.002(2) 0.018(3)
H1c2aa y 1 0.011(2) 0.005(3)
H1c2aa z 1 -0.002(3) 0.020(3)
H1c6aa x 1 -0.003(3) 0.023(3)
H1c6aa y 1 0.0025(19) -0.0024(17)
H1c6aa z 1 -0.011(4) 0.031(4)
H1c5aa x 1 -0.0047(18) 0.0198(19)
H1c5aa y 1 -0.0079(12) 0.0024(13)
H1c5aa z 1 -0.009(3) 0.024(3)
H1n1aa x 1 -0.003(3) 0.019(3)
H1n1aa y 1 0.013(2) -0.003(3)
H1n1aa z 1 -0.010(3) 0.021(4)

loop_
_atom_site_Fourier_wave_vector_seq_id
_jana_atom_site_fourier_wave_vector_q1_coeff
1 1

loop_
_atom_site_occ_Fourier_atom_site_label
_atom_site_occ_Fourier_wave_vector_seq_id
_atom_site_occ_Fourier_param_cos
_atom_site_occ_Fourier_param_sin
Naa 1 0.4471 0.7315
C3aa 1 0.3851 0.7659
C2aa 1 0.5165 0.6843
N1aa 1 0.732 0.4462
C6aa 1 0.814 0.2691
C5aa 1 0.765 0.387
C4aa 1 0.5602 0.649
H1naa 1 0.5446 0.6621
H2naa 1 0.255 0.8185
H1c3aa 1 0.1628 0.8417
H1c2aa 1 0.4038 0.7562
H1c6aa 1 0.8564 0.039
H1c5aa 1 0.818 0.2565
H1n1aa 1 0.7727 0.3713

loop_
_atom_site_U_Fourier_atom_site_label
_atom_site_U_Fourier_tens_elem
_atom_site_U_Fourier_wave_vector_seq_id
_atom_site_U_Fourier_param_cos
_atom_site_U_Fourier_param_sin
Sb1 U11 1 0 0
Sb1 U22 1 0 0
Sb1 U33 1 0 0
Sb1 U12 1 0.00002(11) 0.00100(12)
Sb1 U13 1 0 0
Sb1 U23 1 0.00096(11) 0.00157(11)
Cl2 U11 1 0.0014(5) 0.0018(6)
Cl2 U22 1 -0.0063(5) 0.0002(5)
Cl2 U33 1 -0.0029(6) 0.0048(6)
Cl2 U12 1 -0.0054(4) 0.0025(5)
Cl2 U13 1 -0.0014(5) 0.0036(5)
Cl2 U23 1 -0.0034(4) 0.0047(5)

loop_
_atom_type_symbol
_atom_type_scat_dispersion_real
_atom_type_scat_dispersion_imag
_atom_type_scat_source
C 0.0033 0.0016 'International Tables Vol C tables 4.2.6.8 and 6.1.1.1'
H 0.0000 0.0000 'International Tables Vol C tables 4.2.6.8 and 6.1.1.1'
Cl 0.1484 0.1585 'International Tables Vol C tables 4.2.6.8 and 6.1.1.1'
N 0.0061 0.0033 'International Tables Vol C tables 4.2.6.8 and 6.1.1.1'
Sb -0.5866 1.5461 'International Tables Vol C tables 4.2.6.8 and 6.1.1.1'

loop_
_cell_wave_vector_seq_id
_cell_wave_vector_x
_cell_wave_vector_y
_cell_wave_vector_z
1 0.000000 0.586000 0.000000

loop_
_exptl_crystal_face_index_h
_exptl_crystal_face_index_k
_exptl_crystal_face_index_l
_exptl_crystal_face_perp_dist
-3 -18 1 0.0687
3 18 -1 0.0705
13 -2 2 0.0529
-13 2 -2 0.0520
18 -2 -9 0.0798
-17 2 10 0.0859
-4 0 10 0.1187
18 -3 -3 0.0389
7 15 -6 0.0805
-13 9 0 0.0608
13 8 1 0.0547
-14 -7 -1 0.0455
3 -17 -4 0.1040

loop_
_geom_angle_atom_site_label_1
_geom_angle_atom_site_label_2
_geom_angle_atom_site_label_3
_geom_angle_site_ssg_symmetry_1
_geom_angle_site_ssg_symmetry_2
_geom_angle_site_ssg_symmetry_3
_geom_angle_av
_geom_angle_min
_geom_angle_max
Cl2 Sb1 Cl2 . . 2_6565 92.64(4) 92.63(4) 92.66(4)
Cl2 Sb1 Cl3 . . . 89.12(5) 88.09(5) 90.12(5)
Cl2 Sb1 Cl3 . . 2_6565 88.42(5) 87.98(5) 88.92(5)
Cl2 Sb1 Cl3 2_6565 . . 88.42(5) 87.98(5) 88.92(5)
Cl2 Sb1 Cl3 2_6565 . 2_6565 89.14(5) 88.09(5) 90.12(5)
Cl3 Sb1 Cl3 . . 2_6565 176.18(3) 175.98(3) 176.39(3)

loop_
_geom_bond_atom_site_label_1
_geom_bond_atom_site_label_2
_geom_bond_site_ssg_symmetry_1
_geom_bond_site_ssg_symmetry_2
_geom_bond_distance_av
_geom_bond_distance_min
_geom_bond_distance_max
Sb1 Cl2 . . 2.3833(11) 2.3796(12) 2.3886(12)
Sb1 Cl2 . 2_6565 2.3833(11) 2.3796(12) 2.3886(12)
Sb1 Cl3 . . 2.6493(17) 2.6179(18) 2.6810(18)
Sb1 Cl3 . 2_6565 2.6487(17) 2.6179(18) 2.6810(18)

loop_
_jana_atom_site_occ_fourier_absolute_site_label
_jana_atom_site_occ_fourier_absolute
Naa 1
C3aa 1
C2aa 1
N1aa 1
C6aa 1
C5aa 1
C4aa 1
H1naa 1
H2naa 1
H1c3aa 1
H1c2aa 1
H1c6aa 1
H1c5aa 1
H1n1aa 1

_cod_database_fobs_code 2108430
